data_2002790
loop_
_publ_author_name
'Mueller-Buschbaum, Hk'
'Wedel, B'

_publ_section_title
;
Zur Kristallchemie der Barium-Oxometallat-Tellurite: Ba2 Te2 M6 O21 (M
= Niob und Tantal )
;
_journal_name_full
;
Zeitschrift fuer Naturforschung, Teil B. Anorganische Chemie,
Organische Chemie (42,1987-)
;
_journal_page_first 1411
_journal_page_last 1414
_journal_volume 51
_journal_year 1996
_chemical_formula_structural 'Ba2 (Nb6 Te2 O21)'
_chemical_formula_sum 'Ba2 Nb6 O21 Te2'
_chemical_name_systematic 'Dibarium hexanioboditellurate(IV)'
_space_group_IT_number 12
_symmetry_cell_setting monoclinic
_symmetry_Int_Tables_number 12
_symmetry_space_group_name_Hall '-C 2y'
_symmetry_space_group_name_H-M 'C 1 2/m 1'
_cell_angle_alpha 90
_cell_angle_beta 96.92(2)
_cell_angle_gamma 90
_cell_formula_units_Z 2
_cell_length_a 16.69899(300)
_cell_length_b 5.671(2)
_cell_length_c 9.611(2)
_cell_volume 903.5
_refine_ls_R_factor_all 0.0491
_cod_database_code 2002790

loop_
_symmetry_equiv_pos_as_xyz
x,y,z
x,-y,z
-x,-y,-z
-x,y,-z
1/2+x,1/2+y,z
1/2+x,1/2-y,z
1/2-x,1/2-y,-z
1/2-x,1/2+y,-z

loop_
_atom_site_aniso_label
_atom_site_aniso_U_11
_atom_site_aniso_U_12
_atom_site_aniso_U_13
_atom_site_aniso_U_22
_atom_site_aniso_U_23
_atom_site_aniso_U_33
Ba1 0.01176(2) 0. 0.00372(1) 0.01159(2) 0. 0.01574(2)
Te1 0.00976(2) 0. 0.00135(1) 0.00880(2) 0. 0.00877(2)
Nb1 0.01205(3) 0. 0.00006(2) 0.00896(3) 0. 0.01024(2)
Nb2 0.00773(2) 0. 0.00131(2) 0.00965(3) 0. 0.00864(2)
Nb3 0.00903(2) 0. 0.00023(2) 0.00628(2) 0. 0.00836(2)
O1 0.0114(2) 0. 0.0010(2) 0.0104(2) 0. 0.0110(2)
O2 0.0164(2) 0. 0.0021(2) 0.0201(3) 0. 0.0165(3)
O3 0.0185(2) 0.0014(2) 0.00254(14) 0.0164(2) 0.0008(2) 0.0169(2)
O4 0.0229(2) -0.0014(2) 0.0024(2) 0.0210(2) -0.0012(2) 0.0214(2)
O5 0.0236(2) 0.0010(2) 0.0015(2) 0.0205(2) 0.0009(2) 0.0215(2)
O6 0.0210(4) 0. 0.0042(3) 0.0253(5) 0. 0.0221(4)
O7 0.0218(3) 0. 0.0037(3) 0.0256(4) 0. 0.0235(3)
O8 0.0194(3) 0. 0.0029(2) 0.0235(3) 0. 0.0197(3)

loop_
_atom_site_label
_atom_site_type_symbol
_atom_site_symmetry_multiplicity
_atom_site_Wyckoff_symbol
_atom_site_fract_x
_atom_site_fract_y
_atom_site_fract_z
_atom_site_occupancy
_atom_site_attached_hydrogens
_atom_site_calc_flag
Ba1 Ba2+ 4 i 0.138570(3) 0. 0.523080(5) 1. 0 d
Te1 Te4+ 4 i 0.275630(3) 0. 0.246390(5) 1. 0 d
Nb1 Nb5+ 4 i 0.401670(4) -0.5 0.083320(8) 1. 0 d
Nb2 Nb5+ 4 i 0.519850(4) 0. -0.336630(7) 1. 0 d
Nb3 Nb5+ 4 i 0.323810(4) 0. -0.170680(7) 1. 0 d
O1 O2- 4 h 0.5 0.22205(11) -0.5 1. 0 d
O2 O2- 4 i 0.35869(4) 0. 0.39617(7) 1. 0 d
O3 O2- 8 j 0.21959(3) 0.2430(1) 0.32904(5) 1. 0 d
O4 O2- 8 j 0.35579(3) 0.25148(10) -0.05474(5) 1. 0 d
O5 O2- 8 j 0.56672(3) -0.25945(10) -0.22016(5) 1. 0 d
O6 O2- 2 a 0.5 -0.5 0. 1. 0 d
O7 O2- 4 i 0.20958(4) 0. -0.14595(8) 1. 0 d
O8 O2- 4 i 0.41821(4) 0. -0.28166(8) 1. 0 d

loop_
_atom_type_symbol
_atom_type_oxidation_number
Ba2+ 2.000
Te4+ 4.000
Nb5+ 5.000
O2- -2.000
